data_7118365
loop_
_publ_author_name
'Xie, Wei'
'He, Wen-Wen'
'Du, Dong-Ying'
'Li, Shun-Li'
'Qin, Jun-Sheng'
'Su, Zhong-Min'
'Sun, Chun-Yi'
'Lan, Ya-Qian'

_publ_section_title
;
 A stable Alq3@MOF composite for white-light emission.
;
_journal_issue 16
_journal_name_full 'Chemical communications (Cambridge, England)'
_journal_page_first 3288
_journal_page_last 3291
_journal_paper_doi 10.1039/c5cc08703a
_journal_volume 52
_journal_year 2016
_chemical_formula_sum 'C186 H102 N8 O71 S3 Zn20'
_chemical_formula_weight 4988.74
_chemical_name_systematic
;
 ?
;
_space_group_IT_number 148
_symmetry_cell_setting trigonal
_symmetry_space_group_name_Hall '-R 3'
_symmetry_space_group_name_H-M 'R -3 :H'
_atom_sites_solution_hydrogens geom
_atom_sites_solution_primary direct
_atom_sites_solution_secondary difmap
_audit_creation_method SHELXL-97
_audit_update_record
;
2015-12-14 deposited with the CCDC.
2015-12-16 downloaded from the CCDC.
;
_cell_angle_alpha 90.00
_cell_angle_beta 90.00
_cell_angle_gamma 120.00
_cell_formula_units_Z 6
_cell_length_a 25.2990(12)
_cell_length_b 25.2990(12)
_cell_length_c 166.828(3)
_cell_measurement_reflns_used 3000
_cell_measurement_temperature 293(2)
_cell_measurement_theta_max 25
_cell_measurement_theta_min 0.73
_cell_volume 92471(6)
_computing_cell_refinement 'SMART (Bruker, 1997)'
_computing_data_collection 'SMART (Bruker, 1997)'
_computing_data_reduction SAINT
_computing_molecular_graphics 'SHELXTL-PLUS (Sheldrick, 1990)'
_computing_publication_material SHELXL-97
_computing_structure_refinement 'SHELXL-97 (Sheldrick, 2008)'
_computing_structure_solution 'SHELXS-97(Sheldrick, 1997)'
_diffrn_ambient_temperature 293(2)
_diffrn_measured_fraction_theta_full 1.000
_diffrn_measured_fraction_theta_max 1.000
_diffrn_measurement_device_type 'Bruker APEX CCD area-detector'
_diffrn_measurement_method '\w scans'
_diffrn_radiation_monochromator graphite
_diffrn_radiation_source 'fine-focus sealed tube'
_diffrn_radiation_type MoK\a
_diffrn_radiation_wavelength 0.71073
_diffrn_reflns_av_R_equivalents 0.1223
_diffrn_reflns_av_sigmaI/netI 0.1506
_diffrn_reflns_limit_h_max 29
_diffrn_reflns_limit_h_min -30
_diffrn_reflns_limit_k_max 29
_diffrn_reflns_limit_k_min -30
_diffrn_reflns_limit_l_max 197
_diffrn_reflns_limit_l_min -198
_diffrn_reflns_number 172788
_diffrn_reflns_theta_full 25.00
_diffrn_reflns_theta_max 25.00
_diffrn_reflns_theta_min 0.73
_exptl_absorpt_coefficient_mu 0.801
_exptl_absorpt_correction_T_max 0.845
_exptl_absorpt_correction_T_min 0.763
_exptl_absorpt_correction_type multi-scan
_exptl_absorpt_process_details 'SADABS(Sheldrick, 1996)'
_exptl_crystal_colour colourless
_exptl_crystal_density_diffrn 0.538
_exptl_crystal_density_method 'not measured'
_exptl_crystal_description block
_exptl_crystal_F_000 14940.0
_exptl_crystal_size_max 0.35
_exptl_crystal_size_mid 0.33
_exptl_crystal_size_min 0.21
_platon_squeeze_details
;
;
_refine_diff_density_max 1.022
_refine_diff_density_min -0.439
_refine_diff_density_rms 0.084
_refine_ls_extinction_method none
_refine_ls_goodness_of_fit_ref 1.029
_refine_ls_hydrogen_treatment mixed
_refine_ls_matrix_type full
_refine_ls_number_parameters 842
_refine_ls_number_reflns 36207
_refine_ls_number_restraints 0
_refine_ls_restrained_S_all 1.029
_refine_ls_R_factor_all 0.1591
_refine_ls_R_factor_gt 0.0726
_refine_ls_shift/su_max 0.003
_refine_ls_shift/su_mean 0.000
_refine_ls_structure_factor_coef Fsqd
_refine_ls_weighting_details 'calc w=1/[\s^2^(Fo^2^)+(0.0804P)^2^+0.0000P] where P=(Fo^2^+2Fc^2^)/3'
_refine_ls_weighting_scheme calc
_refine_ls_wR_factor_gt 0.1917
_refine_ls_wR_factor_ref 0.2151
_reflns_number_gt 13829
_reflns_number_total 36207
_reflns_threshold_expression >2sigma(I)
_cod_data_source_file c5cc08703a2.cif
_cod_data_source_block mm
_cod_depositor_comments
;
The following automatic conversions were performed:

'_symmetry_cell_setting' value 'Trigonal' changed to 'trigonal'
according to
/usr/data/users/saulius/crontab/automatic-downloads/rss-feeds/RSC/lib/dictionaries/cif_core.dic
dictionary named 'cif_core.dic' version 2.4.2 from 2011-04-26.

Automatic conversion script
Id: cif_fix_values 4268 2015-11-12 08:31:59Z antanas 

 Adding full bibliography for 7118365.cif.
;
_cod_original_cell_volume 92471(10)
_cod_original_sg_symbol_Hall -R3
_cod_original_sg_symbol_H-M R-3
_cod_database_code 7118365

loop_
_symmetry_equiv_pos_as_xyz
'x, y, z'
'-y, x-y, z'
'-x+y, -x, z'
'x+2/3, y+1/3, z+1/3'
'-y+2/3, x-y+1/3, z+1/3'
'-x+y+2/3, -x+1/3, z+1/3'
'x+1/3, y+2/3, z+2/3'
'-y+1/3, x-y+2/3, z+2/3'
'-x+y+1/3, -x+2/3, z+2/3'
'-x, -y, -z'
'y, -x+y, -z'
'x-y, x, -z'
'-x+2/3, -y+1/3, -z+1/3'
'y+2/3, -x+y+1/3, -z+1/3'
'x-y+2/3, x+1/3, -z+1/3'
'-x+1/3, -y+2/3, -z+2/3'
'y+1/3, -x+y+2/3, -z+2/3'
'x-y+1/3, x+2/3, -z+2/3'

loop_
_atom_site_label
_atom_site_type_symbol
_atom_site_fract_x
_atom_site_fract_y
_atom_site_fract_z
_atom_site_U_iso_or_equiv
_atom_site_adp_type
_atom_site_occupancy
_atom_site_symmetry_multiplicity
_atom_site_calc_flag
_atom_site_refinement_flags
_atom_site_disorder_assembly
_atom_site_disorder_group
Zn1 Zn 0.65912(3) 0.99951(3) 0.411590(4) 0.04302(19) Uani 1 1 d . A .
Zn2 Zn 0.68825(3) 0.93074(3) 0.425107(4) 0.0526(2) Uani 1 1 d . A .
Zn3 Zn 0.75766(3) 1.07301(3) 0.425182(5) 0.0567(2) Uani 1 1 d . . .
Zn4 Zn 0.78537(3) 1.00073(3) 0.411433(5) 0.0589(2) Uani 1 1 d . . .
Zn5 Zn 1.0000 1.0000 0.318530(8) 0.0688(4) Uani 1 3 d S . .
Zn6 Zn 0.6667 1.3333 0.510700(8) 0.0677(4) Uani 1 3 d S . .
Zn7 Zn 0.58766(4) 1.26879(4) 0.495388(5) 0.0808(3) Uani 1 1 d . . .
Zn8 Zn 0.93925(4) 0.91943(4) 0.333934(5) 0.0849(3) Uani 1 1 d . . .
O1 O 0.72291(14) 1.00149(14) 0.418062(19) 0.0324(9) Uani 1 1 d . A .
O7 O 0.72679(19) 1.12590(17) 0.42074(3) 0.0655(13) Uani 1 1 d . A .
O8 O 0.6057(2) 0.87474(19) 0.42165(3) 0.0821(15) Uani 1 1 d . . .
O5 O 0.67178(19) 0.9903(2) 0.40016(2) 0.0691(13) Uani 1 1 d . A .
O9 O 0.57831(18) 0.9256(2) 0.41354(3) 0.0723(14) Uani 1 1 d . . .
O2 O 0.6791(2) 0.9444(2) 0.43631(2) 0.0753(14) Uani 1 1 d . . .
O6 O 0.65238(18) 1.07375(19) 0.41201(3) 0.0609(12) Uani 1 1 d . . .
O11 O 0.7277(2) 0.8836(2) 0.42453(3) 0.0948(17) Uani 1 1 d . . .
O10 O 0.7954(2) 0.9297(2) 0.41435(4) 0.0879(17) Uani 1 1 d . A .
O4 O 0.7578(2) 0.9852(3) 0.40032(3) 0.105(2) Uani 1 1 d . A .
C44 C 0.6812(2) 1.1752(2) 0.41483(4) 0.0471(16) Uani 1 1 d . . .
O3 O 0.7044(3) 1.0416(3) 0.43482(3) 0.108(2) Uani 1 1 d . A .
C43 C 0.6868(3) 1.1209(3) 0.41570(4) 0.0492(17) Uani 1 1 d . A .
O15 O 0.6667 1.3333 0.49922(4) 0.0580(19) Uani 1 3 d S . .
O14 O 1.0000 1.0000 0.33009(4) 0.059(2) Uani 1 3 d S . .
O16 O 0.4106(2) 0.7312(2) 0.35254(3) 0.0836(15) Uani 1 1 d . . .
O20 O 0.4006(2) 0.7403(2) 0.48458(3) 0.0893(16) Uani 1 1 d . . .
O18 O 0.4420(2) 0.7892(3) 0.34203(3) 0.123(2) Uani 1 1 d . . .
O22 O 0.4589(3) 0.7806(3) 0.49553(4) 0.133(2) Uani 1 1 d . . .
O23 O 0.5978(3) 1.2105(3) 0.48906(4) 0.122(2) Uani 1 1 d . . .
C50 C 0.5673(3) 0.8795(3) 0.41714(5) 0.065(2) Uani 1 1 d . A .
C51 C 0.5059(3) 0.8244(3) 0.41644(4) 0.0587(18) Uani 1 1 d . . .
C49 C 0.7195(3) 1.2282(3) 0.41891(4) 0.072(2) Uani 1 1 d . A .
H49 H 0.7481 1.2292 0.4225 0.087 Uiso 1 1 calc R . .
O21 O 0.7001(3) 1.2484(3) 0.48883(5) 0.150(3) Uani 1 1 d . . .
C22 C 0.7110(3) 0.9819(3) 0.39693(4) 0.070(2) Uani 1 1 d . . .
S1 S 0.85243(9) 0.85249(9) 0.415156(17) 0.1054(8) Uani 1 1 d . A .
N3 N 0.6667 1.3333 0.41183(6) 0.057(3) Uani 1 3 d S . .
N4 N 0.3333 0.6667 0.41448(7) 0.088(4) Uani 1 3 d S . .
C47 C 0.6728(2) 1.2814(3) 0.41270(4) 0.0493(17) Uani 1 1 d . A .
C54 C 0.3924(2) 0.7195(3) 0.41509(4) 0.0584(19) Uani 1 1 d . A .
C2 C 0.6658(3) 0.9958(3) 0.44715(4) 0.071(2) Uani 1 1 d . . .
N2 N 0.6780(3) 0.9214(4) 0.36365(3) 0.121(3) Uani 1 1 d . A .
C45 C 0.6402(3) 1.1775(3) 0.40967(4) 0.068(2) Uani 1 1 d . A .
H45 H 0.6148 1.1426 0.4067 0.082 Uiso 1 1 calc R . .
C53 C 0.4362(3) 0.7203(2) 0.41961(5) 0.080(3) Uani 1 1 d . . .
H53 H 0.4285 0.6852 0.4224 0.097 Uiso 1 1 calc R A .
C48 C 0.7150(3) 1.2808(3) 0.41760(5) 0.080(2) Uani 1 1 d . . .
H48 H 0.7422 1.3166 0.4202 0.096 Uiso 1 1 calc R A .
C52 C 0.4933(3) 0.7724(3) 0.42028(5) 0.083(2) Uani 1 1 d . A .
H52 H 0.5232 0.7715 0.4234 0.100 Uiso 1 1 calc R . .
N1 N 0.6039(3) 0.9951(3) 0.47060(4) 0.109(3) Uani 1 1 d . . .
C5 C 0.6249(4) 0.9940(3) 0.46286(4) 0.089(3) Uani 1 1 d . A .
C46 C 0.6345(3) 1.2289(3) 0.40859(4) 0.072(2) Uani 1 1 d . . .
H46 H 0.6050 1.2277 0.4051 0.086 Uiso 1 1 calc R A .
C56 C 0.4616(3) 0.8240(3) 0.41174(5) 0.084(3) Uani 1 1 d . A .
H56 H 0.4692 0.8588 0.4089 0.100 Uiso 1 1 calc R . .
C28 C 0.6551(3) 0.9638(4) 0.38409(5) 0.093(3) Uani 1 1 d . . .
H28 H 0.6280 0.9723 0.3868 0.111 Uiso 1 1 calc R A .
C55 C 0.4058(3) 0.7719(3) 0.41123(5) 0.086(3) Uani 1 1 d . . .
H55 H 0.3757 0.7724 0.4081 0.103 Uiso 1 1 calc R A .
C14 C 0.4454(4) 0.7812(4) 0.48797(6) 0.089(3) Uani 1 1 d . . .
C7 C 0.6508(4) 0.9472(3) 0.45245(5) 0.095(3) Uani 1 1 d . A .
H7 H 0.6529 0.9134 0.4507 0.114 Uiso 1 1 calc R . .
C23 C 0.7040(3) 0.9672(4) 0.38830(4) 0.080(2) Uani 1 1 d . A .
C18 C 0.6372(5) 1.1566(4) 0.48236(5) 0.106(3) Uani 1 1 d . . .
C15 C 0.6136(5) 1.0496(4) 0.47434(5) 0.114(4) Uani 1 1 d . . .
C1 C 0.6838(3) 0.9923(4) 0.43884(4) 0.071(2) Uani 1 1 d . A .
C27 C 0.6452(3) 0.9486(4) 0.37617(5) 0.092(3) Uani 1 1 d . A .
H27 H 0.6110 0.9445 0.3735 0.111 Uiso 1 1 calc R . .
C32 C 0.5070(4) 0.8145(4) 0.35312(5) 0.085(3) Uani 1 1 d . A .
C6 C 0.6330(4) 0.9483(3) 0.46029(4) 0.104(3) Uani 1 1 d . . .
H6 H 0.6267 0.9170 0.4638 0.125 Uiso 1 1 calc R A .
C11 C 0.4875(4) 0.8348(4) 0.48349(5) 0.088(2) Uani 1 1 d . . .
C12 C 0.4774(4) 0.8387(4) 0.47533(5) 0.106(3) Uani 1 1 d . . .
H12 H 0.4453 0.8058 0.4727 0.127 Uiso 1 1 calc R . .
C36 C 0.7304(4) 0.9354(5) 0.35881(5) 0.103(3) Uani 1 1 d . . .
C26 C 0.6891(4) 0.9394(4) 0.37217(5) 0.114(3) Uani 1 1 d . . .
C35 C 0.4516(4) 0.7759(5) 0.34897(5) 0.092(3) Uani 1 1 d . . .
C57 C 0.7712(4) 0.8916(4) 0.41974(6) 0.080(3) Uani 1 1 d . A .
C42 C 0.8772(4) 0.9725(7) 0.34337(6) 0.123(4) Uani 1 1 d . . .
C8 C 0.5667(5) 0.9402(4) 0.47474(5) 0.116(3) Uani 1 1 d . . .
C33 C 0.5186(4) 0.8031(4) 0.36069(5) 0.098(3) Uani 1 1 d . . .
H33 H 0.4875 0.7707 0.3635 0.118 Uiso 1 1 calc R . .
C4 C 0.6397(4) 1.0443(4) 0.45762(5) 0.122(4) Uani 1 1 d . . .
H4 H 0.6367 1.0775 0.4594 0.147 Uiso 1 1 calc R A .
C3 C 0.6583(4) 1.0429(4) 0.44999(5) 0.113(3) Uani 1 1 d . A .
H3 H 0.6662 1.0750 0.4466 0.135 Uiso 1 1 calc R . .
C20 C 0.5677(4) 1.0540(4) 0.47747(5) 0.116(3) Uani 1 1 d . . .
H20 H 0.5281 1.0214 0.4770 0.139 Uiso 1 1 calc R . .
C19 C 0.5776(5) 1.1072(5) 0.48157(5) 0.130(4) Uani 1 1 d . . .
H19 H 0.5449 1.1093 0.4837 0.156 Uiso 1 1 calc R . .
C37 C 0.7801(4) 0.9937(5) 0.35793(6) 0.163(5) Uani 1 1 d . . .
H37 H 0.7822 1.0258 0.3609 0.196 Uiso 1 1 calc R . .
C16 C 0.6707(5) 1.0981(4) 0.47493(6) 0.153(5) Uani 1 1 d . . .
H16 H 0.7036 1.0967 0.4727 0.183 Uiso 1 1 calc R . .
C40 C 0.7793(5) 0.8998(6) 0.34988(5) 0.129(4) Uani 1 1 d . . .
H40 H 0.7797 0.8681 0.3471 0.155 Uiso 1 1 calc R . .
C34 C 0.5729(4) 0.8366(4) 0.36428(5) 0.112(3) Uani 1 1 d . A .
H34 H 0.5790 0.8265 0.3694 0.134 Uiso 1 1 calc R . .
C41 C 0.7308(4) 0.8867(5) 0.35493(6) 0.141(4) Uani 1 1 d . . .
H41 H 0.6994 0.8468 0.3557 0.169 Uiso 1 1 calc R . .
C29 C 0.6178(4) 0.8839(5) 0.36055(5) 0.097(3) Uani 1 1 d . . .
C21 C 0.6478(7) 1.2082(5) 0.48680(6) 0.139(5) Uani 1 1 d . . .
C24 C 0.7452(3) 0.9573(4) 0.38414(5) 0.117(3) Uani 1 1 d . . .
H24 H 0.7773 0.9579 0.3869 0.140 Uiso 1 1 calc R A .
C31 C 0.5518(5) 0.8629(5) 0.34929(5) 0.128(4) Uani 1 1 d . . .
H31 H 0.5442 0.8724 0.3442 0.154 Uiso 1 1 calc R A .
C38 C 0.8251(4) 1.0039(5) 0.35287(6) 0.157(5) Uani 1 1 d . . .
H38 H 0.8566 1.0437 0.3520 0.189 Uiso 1 1 calc R . .
C9 C 0.5787(4) 0.9352(4) 0.48262(6) 0.140(4) Uani 1 1 d . . .
H9 H 0.6121 0.9676 0.4851 0.168 Uiso 1 1 calc R . .
O2W O 0.8053(5) 1.1532(4) 0.43472(6) 0.286(6) Uani 1 1 d . A .
C25 C 0.7408(4) 0.9469(5) 0.37619(5) 0.134(4) Uani 1 1 d . A .
H25 H 0.7715 0.9447 0.3734 0.161 Uiso 1 1 calc R . .
C30 C 0.6094(4) 0.8996(5) 0.35272(5) 0.133(4) Uani 1 1 d . A .
H30 H 0.6405 0.9325 0.3500 0.159 Uiso 1 1 calc R . .
C17 C 0.6797(5) 1.1498(4) 0.47891(6) 0.142(4) Uani 1 1 d . . .
H17 H 0.7194 1.1826 0.4792 0.171 Uiso 1 1 calc R . .
C62 C 0.8748(3) 1.1030(5) 0.41784(8) 0.161(5) Uani 1 1 d . . .
C13 C 0.5147(5) 0.8908(4) 0.47117(5) 0.114(3) Uani 1 1 d . . .
H13 H 0.5057 0.8938 0.4658 0.136 Uiso 1 1 calc R . .
C10 C 0.5396(5) 0.8797(4) 0.48714(6) 0.133(4) Uani 1 1 d . . .
H10 H 0.5495 0.8748 0.4923 0.160 Uiso 1 1 calc R . .
O1W O 0.8134(4) 1.0308(4) 0.43144(5) 0.215(4) Uiso 1 1 d . A .
O13 O 0.8403(5) 1.1153(5) 0.42459(8) 0.100(3) Uiso 0.50 1 d P A 1
C60 C 0.7934(7) 0.7591(7) 0.42295(9) 0.076(4) Uiso 0.50 1 d P A 1
H60 H 0.7787 0.7193 0.4247 0.091 Uiso 0.50 1 calc PR A 1
C59 C 0.7611(7) 0.7906(7) 0.42403(10) 0.076(5) Uiso 0.50 1 d P A 1
H59 H 0.7243 0.7756 0.4267 0.091 Uiso 0.50 1 calc PR A 1
O13' O 0.8389(4) 1.1247(4) 0.41846(6) 0.077(3) Uiso 0.50 1 d P A 2
C59' C 0.7759(8) 0.8065(8) 0.42864(12) 0.104(6) Uiso 0.50 1 d P A 2
H59' H 0.7493 0.8032 0.4327 0.125 Uiso 0.50 1 calc PR A 2
C60' C 0.8158(7) 0.7755(8) 0.42801(11) 0.101(6) Uiso 0.50 1 d P A 2
H60' H 0.8208 0.7524 0.4320 0.121 Uiso 0.50 1 calc PR A 2
C58 C 0.7919(4) 0.8456(4) 0.42051(5) 0.099(3) Uiso 1 1 d . . .
C61 C 0.8471(4) 0.7909(4) 0.41914(6) 0.118(3) Uiso 1 1 d . . .
O17 O 0.8809(3) 0.9262(4) 0.34090(4) 0.138(3) Uani 1 1 d . . .
O19 O 0.9143(3) 1.0277(5) 0.34127(5) 0.204(5) Uani 1 1 d . . .
C39 C 0.8263(5) 0.9576(6) 0.34889(5) 0.117(3) Uani 1 1 d . . .
O12 O 0.8679(3) 1.0660(3) 0.41285(4) 0.124(2) Uiso 1 1 d . A .

loop_
_atom_site_aniso_label
_atom_site_aniso_U_11
_atom_site_aniso_U_22
_atom_site_aniso_U_33
_atom_site_aniso_U_23
_atom_site_aniso_U_13
_atom_site_aniso_U_12
Zn1 0.0373(4) 0.0352(4) 0.0557(5) -0.0040(3) 0.0008(3) 0.0175(3)
Zn2 0.0516(5) 0.0516(5) 0.0609(5) -0.0005(4) 0.0034(4) 0.0305(4)
Zn3 0.0547(5) 0.0497(5) 0.0660(5) -0.0026(4) 0.0055(4) 0.0262(4)
Zn4 0.0434(4) 0.0713(5) 0.0674(6) -0.0147(4) -0.0023(4) 0.0328(4)
Zn5 0.0808(6) 0.0808(6) 0.0448(9) 0.000 0.000 0.0404(3)
Zn6 0.0742(6) 0.0742(6) 0.0546(9) 0.000 0.000 0.0371(3)
Zn7 0.0897(7) 0.0836(6) 0.0596(6) 0.0004(5) -0.0041(5) 0.0363(5)
Zn8 0.0906(7) 0.0981(7) 0.0546(6) 0.0026(5) 0.0016(5) 0.0387(6)
O1 0.038(2) 0.029(2) 0.032(2) -0.0027(16) 0.0019(17) 0.0179(17)
O7 0.058(3) 0.040(3) 0.106(4) -0.010(2) -0.022(3) 0.029(2)
O8 0.056(3) 0.062(3) 0.126(4) 0.023(3) -0.004(3) 0.028(3)
O5 0.067(3) 0.102(4) 0.052(3) -0.027(3) 0.000(2) 0.053(3)
O9 0.046(3) 0.055(3) 0.108(4) 0.024(3) 0.011(3) 0.018(2)
O2 0.114(4) 0.071(3) 0.050(3) -0.006(3) 0.019(3) 0.052(3)
O6 0.058(3) 0.053(3) 0.088(3) -0.017(3) -0.020(2) 0.040(2)
O11 0.080(4) 0.088(4) 0.150(5) 0.025(3) 0.035(4) 0.068(3)
O10 0.071(4) 0.080(4) 0.137(5) 0.002(3) 0.002(3) 0.055(3)
O4 0.090(4) 0.211(6) 0.048(3) -0.038(3) -0.013(3) 0.100(4)
C44 0.028(3) 0.033(4) 0.079(5) -0.009(3) -0.005(3) 0.014(3)
O3 0.204(6) 0.123(5) 0.054(3) 0.029(3) 0.062(4) 0.126(5)
C43 0.047(4) 0.026(4) 0.083(5) 0.002(4) 0.019(4) 0.025(3)
O15 0.070(3) 0.070(3) 0.034(4) 0.000 0.000 0.0351(15)
O14 0.074(3) 0.074(3) 0.027(4) 0.000 0.000 0.0372(16)
O16 0.078(4) 0.105(4) 0.059(3) -0.007(3) -0.010(3) 0.039(3)
O20 0.075(4) 0.083(4) 0.074(4) 0.025(3) 0.015(3) 0.012(3)
O18 0.085(4) 0.145(5) 0.056(4) 0.001(4) -0.009(3) -0.004(4)
O22 0.139(5) 0.112(5) 0.074(4) 0.026(4) 0.022(4) 0.007(4)
O23 0.200(7) 0.100(5) 0.080(4) -0.025(4) -0.006(4) 0.086(5)
C50 0.038(4) 0.048(5) 0.106(6) 0.019(4) 0.018(4) 0.019(4)
C51 0.037(4) 0.033(4) 0.096(6) 0.009(4) 0.004(4) 0.010(3)
C49 0.059(5) 0.046(4) 0.119(6) -0.022(4) -0.028(4) 0.033(4)
O21 0.156(6) 0.080(5) 0.181(7) -0.063(5) 0.038(5) 0.035(4)
C22 0.063(5) 0.107(6) 0.045(5) -0.026(4) -0.004(4) 0.046(5)
S1 0.0697(13) 0.0747(14) 0.200(3) -0.0119(15) 0.0155(15) 0.0572(12)
N3 0.024(3) 0.024(3) 0.124(8) 0.000 0.000 0.0120(14)
N4 0.027(3) 0.027(3) 0.211(13) 0.000 0.000 0.0133(15)
C47 0.025(3) 0.042(4) 0.085(5) -0.014(3) -0.014(3) 0.019(3)
C54 0.021(3) 0.028(4) 0.125(6) 0.006(4) -0.004(4) 0.011(3)
C2 0.092(5) 0.049(4) 0.069(5) 0.007(4) 0.029(4) 0.032(4)
N2 0.064(5) 0.214(8) 0.036(4) -0.038(5) 0.002(4) 0.034(5)
C45 0.059(4) 0.040(4) 0.112(6) -0.025(4) -0.032(4) 0.030(4)
C53 0.040(4) 0.015(3) 0.179(8) 0.019(4) 0.005(5) 0.009(3)
C48 0.054(5) 0.032(4) 0.143(7) -0.011(4) -0.018(5) 0.014(4)
C52 0.049(5) 0.061(5) 0.138(7) 0.019(5) -0.021(4) 0.025(4)
N1 0.166(7) 0.042(4) 0.069(5) 0.000(3) 0.076(5) 0.015(4)
C5 0.146(7) 0.057(5) 0.052(5) 0.005(4) 0.050(5) 0.042(5)
C46 0.069(5) 0.045(4) 0.118(6) -0.015(4) -0.034(4) 0.041(4)
C56 0.036(4) 0.036(4) 0.164(8) 0.013(4) -0.025(5) 0.007(3)
C28 0.059(5) 0.151(8) 0.068(6) -0.046(5) -0.022(4) 0.053(5)
C55 0.021(4) 0.040(4) 0.181(8) 0.007(5) -0.018(4) 0.004(3)
C14 0.079(6) 0.098(7) 0.063(6) 0.016(6) 0.024(5) 0.023(6)
C7 0.157(8) 0.058(5) 0.077(6) 0.003(4) 0.041(6) 0.059(5)
C23 0.075(5) 0.120(6) 0.048(5) -0.017(4) 0.013(4) 0.052(5)
C18 0.111(8) 0.067(6) 0.093(7) -0.018(5) 0.048(6) 0.011(6)
C15 0.144(9) 0.066(6) 0.083(6) -0.015(5) 0.074(6) 0.015(6)
C1 0.103(6) 0.076(6) 0.053(5) 0.006(4) 0.037(4) 0.059(5)
C27 0.074(5) 0.145(8) 0.057(5) -0.033(5) -0.010(4) 0.054(5)
C32 0.058(5) 0.111(7) 0.038(5) -0.011(5) 0.003(4) 0.008(5)
C6 0.202(9) 0.071(6) 0.046(5) 0.015(4) 0.052(6) 0.073(6)
C11 0.105(7) 0.061(5) 0.066(6) 0.002(5) 0.016(5) 0.017(5)
C12 0.124(7) 0.075(6) 0.054(6) 0.021(5) 0.019(5) 0.001(5)
C36 0.089(7) 0.149(9) 0.041(5) -0.033(5) 0.003(5) 0.037(7)
C26 0.092(7) 0.147(8) 0.061(6) -0.044(5) 0.015(5) 0.027(6)
C35 0.068(6) 0.133(8) 0.044(6) 0.006(6) 0.012(5) 0.026(6)
C57 0.071(6) 0.066(6) 0.133(8) 0.005(5) 0.018(5) 0.056(5)
C42 0.070(7) 0.194(13) 0.090(8) -0.052(8) 0.017(6) 0.054(8)
C8 0.182(10) 0.100(8) 0.047(6) -0.007(6) 0.050(7) 0.056(8)
C33 0.069(6) 0.116(7) 0.077(7) -0.010(6) -0.002(5) 0.022(5)
C4 0.225(11) 0.074(6) 0.082(6) 0.010(5) 0.078(7) 0.084(7)
C3 0.201(10) 0.085(6) 0.073(6) 0.018(5) 0.067(6) 0.086(7)
C20 0.119(8) 0.089(7) 0.109(7) -0.052(6) 0.031(6) 0.029(6)
C19 0.146(10) 0.143(9) 0.092(7) -0.028(7) 0.034(7) 0.066(8)
C37 0.093(7) 0.170(10) 0.132(9) -0.083(8) 0.061(7) -0.006(7)
C16 0.138(9) 0.093(7) 0.154(10) -0.072(7) 0.067(7) 0.004(7)
C40 0.081(7) 0.197(12) 0.083(7) -0.044(7) 0.020(6) 0.051(8)
C34 0.082(7) 0.151(9) 0.051(6) 0.025(6) 0.015(5) 0.020(6)
C41 0.082(7) 0.173(10) 0.125(9) -0.045(8) 0.025(6) 0.031(7)
C29 0.077(6) 0.150(8) 0.042(5) -0.034(5) -0.017(5) 0.040(6)
C21 0.231(15) 0.068(7) 0.082(7) -0.022(6) 0.067(9) 0.048(9)
C24 0.078(6) 0.231(11) 0.053(6) -0.044(6) -0.008(5) 0.087(7)
C31 0.125(8) 0.144(9) 0.058(6) -0.030(6) -0.018(6) 0.024(7)
C38 0.108(8) 0.160(10) 0.124(9) -0.076(8) 0.053(7) 0.008(7)
C9 0.143(9) 0.095(7) 0.090(8) -0.030(6) 0.041(7) -0.009(6)
O2W 0.236(10) 0.233(10) 0.273(12) -0.006(9) -0.155(9) 0.031(8)
C25 0.073(6) 0.264(12) 0.080(7) -0.091(7) -0.039(5) 0.095(7)
C30 0.066(6) 0.195(10) 0.056(6) -0.015(6) -0.008(5) 0.005(6)
C17 0.126(8) 0.110(8) 0.137(9) -0.045(7) 0.069(7) 0.018(7)
C62 0.029(5) 0.150(9) 0.301(16) -0.062(10) -0.015(7) 0.043(6)
C13 0.166(9) 0.102(7) 0.036(5) -0.004(5) 0.010(6) 0.039(7)
C10 0.155(9) 0.090(7) 0.089(7) 0.031(6) 0.020(7) 0.012(7)
O17 0.133(6) 0.216(8) 0.100(5) 0.032(5) 0.063(4) 0.113(6)
O19 0.107(6) 0.233(10) 0.185(8) -0.081(7) 0.085(6) 0.021(6)
C39 0.087(7) 0.180(11) 0.058(6) -0.030(7) 0.010(5) 0.048(8)

loop_
_atom_type_symbol
_atom_type_description
_atom_type_scat_dispersion_real
_atom_type_scat_dispersion_imag
_atom_type_scat_source
C C 0.0033 0.0016 'International Tables Vol C Tables 4.2.6.8 and 6.1.1.4'
H H 0.0000 0.0000 'International Tables Vol C Tables 4.2.6.8 and 6.1.1.4'
N N 0.0061 0.0033 'International Tables Vol C Tables 4.2.6.8 and 6.1.1.4'
O O 0.0106 0.0060 'International Tables Vol C Tables 4.2.6.8 and 6.1.1.4'
Zn Zn 0.2839 1.4301 'International Tables Vol C Tables 4.2.6.8 and 6.1.1.4'
S S 0.1246 0.1234 'International Tables Vol C Tables 4.2.6.8 and 6.1.1.4'

loop_
_geom_angle_atom_site_label_1
_geom_angle_atom_site_label_2
_geom_angle_atom_site_label_3
_geom_angle
_geom_angle_site_symmetry_1
_geom_angle_site_symmetry_3
O1 Zn1 O5 111.32(16) . .
O1 Zn1 O6 115.30(16) . .
O5 Zn1 O6 104.11(19) . .
O1 Zn1 O9 112.83(17) . .
O5 Zn1 O9 101.45(19) . .
O6 Zn1 O9 110.60(18) . .
O1 Zn1 Zn2 35.64(10) . .
O5 Zn1 Zn2 122.10(13) . .
O6 Zn1 Zn2 131.03(13) . .
O9 Zn1 Zn2 77.21(14) . .
O11 Zn2 O8 103.8(2) . .
O11 Zn2 O2 108.0(2) . .
O8 Zn2 O2 103.7(2) . .
O11 Zn2 O1 114.20(18) . .
O8 Zn2 O1 108.56(17) . .
O2 Zn2 O1 117.24(17) . .
O11 Zn2 Zn3 123.69(16) . .
O8 Zn2 Zn3 128.69(14) . .
O2 Zn2 Zn3 80.68(14) . .
O1 Zn2 Zn3 37.40(9) . .
O11 Zn2 Zn1 130.60(17) . .
O8 Zn2 Zn1 74.09(14) . .
O2 Zn2 Zn1 120.64(14) . .
O1 Zn2 Zn1 35.14(9) . .
Zn3 Zn2 Zn1 61.17(2) . .
O13 Zn3 O1 111.3(4) . .
O13 Zn3 O3 129.1(4) . .
O1 Zn3 O3 102.6(2) . .
O13 Zn3 O7 107.8(4) . .
O1 Zn3 O7 104.31(16) . .
O3 Zn3 O7 98.9(2) . .
O13 Zn3 O13' 29.7(4) . .
O1 Zn3 O13' 95.6(3) . .
O3 Zn3 O13' 157.9(3) . .
O7 Zn3 O13' 88.5(3) . .
O13 Zn3 O2W 65.8(5) . .
O1 Zn3 O2W 172.6(3) . .
O3 Zn3 O2W 75.7(3) . .
O7 Zn3 O2W 83.0(3) . .
O13' Zn3 O2W 84.6(4) . .
O13 Zn3 O1W 61.6(4) . .
O1 Zn3 O1W 86.8(2) . .
O3 Zn3 O1W 84.4(3) . .
O7 Zn3 O1W 167.3(3) . .
O13' Zn3 O1W 84.2(3) . .
O2W Zn3 O1W 85.9(3) . .
O13 Zn3 Zn2 119.9(3) . .
O1 Zn3 Zn2 36.93(9) . .
O3 Zn3 Zn2 70.35(16) . .
O7 Zn3 Zn2 126.04(12) . .
O13' Zn3 Zn2 121.4(3) . .
O2W Zn3 Zn2 137.7(2) . .
O1W Zn3 Zn2 66.7(2) . .
O12 Zn4 O1 117.5(2) . .
O12 Zn4 O4 114.6(3) . .
O1 Zn4 O4 109.49(17) . .
O12 Zn4 O10 99.9(2) . .
O1 Zn4 O10 109.94(19) . .
O4 Zn4 O10 104.1(2) . .
O14 Zn5 O16 112.05(16) . 18_655
O14 Zn5 O16 112.05(16) . 16_665
O16 Zn5 O16 106.78(17) 18_655 16_665
O14 Zn5 O16 112.05(16) . 17
O16 Zn5 O16 106.78(17) 18_655 17
O16 Zn5 O16 106.77(17) 16_665 17
O15 Zn6 O20 113.79(17) . 11_566
O15 Zn6 O20 113.79(17) . 10_676
O20 Zn6 O20 104.8(2) 11_566 10_676
O15 Zn6 O20 113.79(17) . 12_666
O20 Zn6 O20 104.8(2) 11_566 12_666
O20 Zn6 O20 104.8(2) 10_676 12_666
O15 Zn6 Zn7 35.81(2) . .
O20 Zn6 Zn7 134.58(17) 11_566 .
O20 Zn6 Zn7 78.96(17) 10_676 .
O20 Zn6 Zn7 118.09(17) 12_666 .
O15 Zn6 Zn7 35.81(2) . 2_775
O20 Zn6 Zn7 78.96(17) 11_566 2_775
O20 Zn6 Zn7 118.09(17) 10_676 2_775
O20 Zn6 Zn7 134.58(17) 12_666 2_775
Zn7 Zn6 Zn7 60.90(4) . 2_775
O15 Zn6 Zn7 35.81(2) . 3_575
O20 Zn6 Zn7 118.09(17) 11_566 3_575
O20 Zn6 Zn7 134.58(17) 10_676 3_575
O20 Zn6 Zn7 78.96(17) 12_666 3_575
Zn7 Zn6 Zn7 60.90(4) . 3_575
Zn7 Zn6 Zn7 60.90(4) 2_775 3_575
O21 Zn7 O23 107.4(3) 3_575 .
O21 Zn7 O22 116.3(3) 3_575 10_676
O23 Zn7 O22 101.8(3) . 10_676
O21 Zn7 O15 111.9(3) 3_575 .
O23 Zn7 O15 110.2(2) . .
O22 Zn7 O15 108.7(3) 10_676 .
O21 Zn7 Zn6 125.6(2) 3_575 .
O23 Zn7 Zn6 123.1(2) . .
O22 Zn7 Zn6 74.00(19) 10_676 .
O15 Zn7 Zn6 35.07(17) . .
O19 Zn8 O18 124.9(4) 2_765 16_665
O19 Zn8 O14 112.4(3) 2_765 .
O18 Zn8 O14 105.2(2) 16_665 .
O19 Zn8 O17 100.0(3) 2_765 .
O18 Zn8 O17 103.4(3) 16_665 .
O14 Zn8 O17 109.8(3) . .
Zn1 O1 Zn4 110.96(16) . .
Zn1 O1 Zn2 109.22(15) . .
Zn4 O1 Zn2 109.30(15) . .
Zn1 O1 Zn3 110.28(15) . .
Zn4 O1 Zn3 111.25(15) . .
Zn2 O1 Zn3 105.67(15) . .
C43 O7 Zn3 137.4(4) . .
C50 O8 Zn2 134.3(4) . .
C22 O5 Zn1 129.3(5) . .
C50 O9 Zn1 128.2(4) . .
C1 O2 Zn2 123.1(5) . .
C43 O6 Zn1 125.7(4) . .
C57 O11 Zn2 127.3(5) . .
C57 O10 Zn4 130.2(5) . .
C22 O4 Zn4 131.3(4) . .
C45 C44 C49 116.7(5) . .
C45 C44 C43 122.3(6) . .
C49 C44 C43 121.0(6) . .
C1 O3 Zn3 132.8(4) . .
O6 C43 O7 124.6(5) . .
O6 C43 C44 120.4(6) . .
O7 C43 C44 114.9(6) . .
Zn6 O15 Zn7 109.11(17) . 2_775
Zn6 O15 Zn7 109.11(17) . .
Zn7 O15 Zn7 109.83(17) 2_775 .
Zn6 O15 Zn7 109.11(17) . 3_575
Zn7 O15 Zn7 109.83(17) 2_775 3_575
Zn7 O15 Zn7 109.83(17) . 3_575
Zn5 O14 Zn8 109.21(17) . 2_765
Zn5 O14 Zn8 109.21(17) . 3_675
Zn8 O14 Zn8 109.73(17) 2_765 3_675
Zn5 O14 Zn8 109.21(17) . .
Zn8 O14 Zn8 109.73(17) 2_765 .
Zn8 O14 Zn8 109.73(17) 3_675 .
C35 O16 Zn5 127.6(5) . 16_665
C14 O20 Zn6 128.0(6) . 10_676
C35 O18 Zn8 137.9(6) . 16_665
C14 O22 Zn7 133.0(6) . 10_676
C21 O23 Zn7 132.1(7) . .
O9 C50 O8 124.1(6) . .
O9 C50 C51 119.5(7) . .
O8 C50 C51 116.4(6) . .
C52 C51 C56 118.1(6) . .
C52 C51 C50 120.3(7) . .
C56 C51 C50 121.5(6) . .
C44 C49 C48 119.5(6) . .
C44 C49 H49 120.2 . .
C48 C49 H49 120.2 . .
C21 O21 Zn7 134.2(7) . 2_775
O5 C22 O4 126.4(6) . .
O5 C22 C23 117.4(7) . .
O4 C22 C23 116.1(7) . .
C61 S1 C58 92.7(5) . .
C47 N3 C47 118.96(18) . 2_775
C47 N3 C47 118.96(18) . 3_575
C47 N3 C47 118.96(18) 2_775 3_575
C54 N4 C54 119.49(17) 2_665 .
C54 N4 C54 119.49(16) 2_665 3_565
C54 N4 C54 119.49(17) . 3_565
C48 C47 C46 118.1(5) . .
C48 C47 N3 122.0(6) . .
C46 C47 N3 119.9(6) . .
C53 C54 C55 117.0(5) . .
C53 C54 N4 121.9(6) . .
C55 C54 N4 121.1(6) . .
C3 C2 C7 116.5(7) . .
C3 C2 C1 123.7(7) . .
C7 C2 C1 119.7(7) . .
C29 N2 C36 120.4(6) . .
C29 N2 C26 121.9(6) . .
C36 N2 C26 117.0(7) . .
C44 C45 C46 123.7(6) . .
C44 C45 H45 118.2 . .
C46 C45 H45 118.2 . .
C54 C53 C52 121.4(6) . .
C54 C53 H53 119.3 . .
C52 C53 H53 119.3 . .
C47 C48 C49 122.8(6) . .
C47 C48 H48 118.6 . .
C49 C48 H48 118.6 . .
C51 C52 C53 121.0(6) . .
C51 C52 H52 119.5 . .
C53 C52 H52 119.5 . .
C5 N1 C8 120.4(6) . .
C5 N1 C15 122.8(6) . .
C8 N1 C15 116.6(6) . .
C6 C5 N1 122.2(7) . .
C6 C5 C4 119.2(6) . .
N1 C5 C4 118.6(7) . .
C47 C46 C45 119.1(6) . .
C47 C46 H46 120.4 . .
C45 C46 H46 120.4 . .
C51 C56 C55 119.4(6) . .
C51 C56 H56 120.3 . .
C55 C56 H56 120.3 . .
C27 C28 C23 122.7(7) . .
C27 C28 H28 118.6 . .
C23 C28 H28 118.6 . .
C54 C55 C56 123.1(6) . .
C54 C55 H55 118.5 . .
C56 C55 H55 118.5 . .
O20 C14 O22 124.9(8) . .
O20 C14 C11 119.3(9) . .
O22 C14 C11 115.8(8) . .
C6 C7 C2 121.7(7) . .
C6 C7 H7 119.2 . .
C2 C7 H7 119.2 . .
C24 C23 C28 117.8(7) . .
C24 C23 C22 122.0(7) . .
C28 C23 C22 120.1(7) . .
C17 C18 C19 115.5(9) . .
C17 C18 C21 124.5(11) . .
C19 C18 C21 120.0(11) . .
C20 C15 C16 118.5(8) . .
C20 C15 N1 121.5(9) . .
C16 C15 N1 120.0(9) . .
O2 C1 O3 125.0(6) . .
O2 C1 C2 120.0(7) . .
O3 C1 C2 115.0(6) . .
C28 C27 C26 117.1(7) . .
C28 C27 H27 121.5 . .
C26 C27 H27 121.5 . .
C31 C32 C33 117.5(8) . .
C31 C32 C35 119.1(8) . .
C33 C32 C35 123.3(9) . .
C5 C6 C7 120.5(7) . .
C5 C6 H6 119.7 . .
C7 C6 H6 119.7 . .
C10 C11 C12 120.3(8) . .
C10 C11 C14 119.8(9) . .
C12 C11 C14 119.7(8) . .
C13 C12 C11 120.1(8) . .
C13 C12 H12 120.0 . .
C11 C12 H12 120.0 . .
C37 C36 C41 119.0(9) . .
C37 C36 N2 123.9(9) . .
C41 C36 N2 117.1(9) . .
C25 C26 C27 120.8(7) . .
C25 C26 N2 121.8(8) . .
C27 C26 N2 117.5(8) . .
O16 C35 O18 120.0(8) . .
O16 C35 C32 118.6(8) . .
O18 C35 C32 121.1(9) . .
O10 C57 O11 128.6(7) . .
O10 C57 C58 116.1(7) . .
O11 C57 C58 115.2(8) . .
O19 C42 O17 123.8(9) . .
O19 C42 C39 121.3(12) . .
O17 C42 C39 114.9(12) . .
C9 C8 N1 119.4(10) . .
C9 C8 C13 118.3(9) . .
N1 C8 C13 122.2(9) . .
C34 C33 C32 122.8(8) . .
C34 C33 H33 118.6 . .
C32 C33 H33 118.6 . .
C3 C4 C5 119.2(7) . .
C3 C4 H4 120.4 . .
C5 C4 H4 120.4 . .
C4 C3 C2 122.8(7) . .
C4 C3 H3 118.6 . .
C2 C3 H3 118.6 . .
C15 C20 C19 121.6(9) . .
C15 C20 H20 119.2 . .
C19 C20 H20 119.2 . .
C18 C19 C20 119.6(9) . .
C18 C19 H19 120.2 . .
C20 C19 H19 120.2 . .
C38 C37 C36 120.4(9) . .
C38 C37 H37 119.8 . .
C36 C37 H37 119.8 . .
C15 C16 C17 119.3(9) . .
C15 C16 H16 120.4 . .
C17 C16 H16 120.4 . .
C39 C40 C41 121.6(10) . .
C39 C40 H40 119.2 . .
C41 C40 H40 119.2 . .
C29 C34 C33 120.5(8) . .
C29 C34 H34 119.8 . .
C33 C34 H34 119.8 . .
C40 C41 C36 117.9(10) . .
C40 C41 H41 121.0 . .
C36 C41 H41 121.0 . .
C34 C29 C30 120.5(8) . .
C34 C29 N2 125.4(9) . .
C30 C29 N2 114.1(8) . .
O21 C21 O23 121.7(9) . .
O21 C21 C18 122.3(13) . .
O23 C21 C18 116.0(12) . .
C25 C24 C23 122.5(8) . .
C25 C24 H24 118.8 . .
C23 C24 H24 118.8 . .
C32 C31 C30 122.3(9) . .
C32 C31 H31 118.9 . .
C30 C31 H31 118.9 . .
C37 C38 C39 121.8(10) . .
C37 C38 H38 119.1 . .
C39 C38 H38 119.1 . .
C8 C9 C10 120.6(9) . .
C8 C9 H9 119.7 . .
C10 C9 H9 119.7 . .
C24 C25 C26 118.7(8) . .
C24 C25 H25 120.7 . .
C26 C25 H25 120.7 . .
C31 C30 C29 116.4(9) . .
C31 C30 H30 121.8 . .
C29 C30 H30 121.8 . .
C18 C17 C16 125.5(9) . .
C18 C17 H17 117.3 . .
C16 C17 H17 117.3 . .
O12 C62 O13' 122.2(11) . .
O12 C62 O13 141.7(9) . .
O13' C62 O13 42.4(6) . .
O12 C62 C61 113.2(8) . 3_675
O13' C62 C61 112.6(10) . 3_675
O13 C62 C61 104.4(9) . 3_675
C12 C13 C8 121.8(8) . .
C12 C13 H13 119.1 . .
C8 C13 H13 119.1 . .
C11 C10 C9 118.3(9) . .
C11 C10 H10 120.9 . .
C9 C10 H10 120.9 . .
C62 O13 Zn3 121.4(8) . .
C61 C60 C59 114.8(14) . .
C61 C60 H60 122.6 . .
C59 C60 H60 122.6 . .
C58 C59 C60 109.3(14) . .
C58 C59 H59 125.4 . .
C60 C59 H59 125.4 . .
C62 O13' Zn3 117.2(8) . .
C60' C59' C58 103.0(13) . .
C60' C59' H59' 128.5 . .
C58 C59' H59' 128.5 . .
C59' C60' C61 107.5(14) . .
C59' C60' H60' 126.3 . .
C61 C60' H60' 126.3 . .
C59 C58 C57 126.5(10) . .
C59 C58 C59' 32.5(8) . .
C57 C58 C59' 118.1(9) . .
C59 C58 S1 111.2(9) . .
C57 C58 S1 121.3(7) . .
C59' C58 S1 116.3(8) . .
C60 C61 C62 127.4(11) . 2_765
C60 C61 C60' 37.2(8) . .
C62 C61 C60' 114.8(10) 2_765 .
C60 C61 S1 109.9(9) . .
C62 C61 S1 122.5(8) 2_765 .
C60' C61 S1 113.3(8) . .
C42 O17 Zn8 132.3(7) . .
C42 O19 Zn8 131.4(8) . 3_675
C38 C39 C40 119.0(9) . .
C38 C39 C42 118.7(11) . .
C40 C39 C42 122.3(11) . .
C62 O12 Zn4 115.4(6) . .

loop_
_geom_bond_atom_site_label_1
_geom_bond_atom_site_label_2
_geom_bond_distance
_geom_bond_site_symmetry_2
Zn1 O1 1.921(3) .
Zn1 O5 1.967(4) .
Zn1 O6 1.970(4) .
Zn1 O9 1.990(4) .
Zn1 Zn2 3.1524(10) .
Zn2 O11 1.904(4) .
Zn2 O8 1.935(5) .
Zn2 O2 1.936(4) .
Zn2 O1 1.945(3) .
Zn2 Zn3 3.1175(10) .
Zn3 O13 1.813(11) .
Zn3 O1 1.966(3) .
Zn3 O3 1.990(5) .
Zn3 O7 1.999(4) .
Zn3 O13' 2.123(10) .
Zn3 O2W 2.377(10) .
Zn3 O1W 2.393(9) .
Zn4 O12 1.922(7) .
Zn4 O1 1.937(3) .
Zn4 O4 1.950(5) .
Zn4 O10 1.996(5) .
Zn5 O14 1.929(6) .
Zn5 O16 1.958(5) 18_655
Zn5 O16 1.959(5) 16_665
Zn5 O16 1.959(5) 17
Zn6 O15 1.916(6) .
Zn6 O20 1.954(5) 11_566
Zn6 O20 1.954(5) 10_676
Zn6 O20 1.954(5) 12_666
Zn6 Zn7 3.1500(14) .
Zn6 Zn7 3.1500(14) 2_775
Zn6 Zn7 3.1500(14) 3_575
Zn7 O21 1.895(6) 3_575
Zn7 O23 1.933(6) .
Zn7 O22 1.942(6) 10_676
Zn7 O15 1.951(2) .
Zn8 O19 1.893(7) 2_765
Zn8 O18 1.929(5) 16_665
Zn8 O14 1.948(2) .
Zn8 O17 1.952(6) .
O7 C43 1.271(7) .
O8 C50 1.280(7) .
O5 C22 1.237(7) .
O9 C50 1.215(7) .
O2 C1 1.229(7) .
O6 C43 1.234(7) .
O11 C57 1.291(8) .
O10 C57 1.234(8) .
O4 C22 1.277(7) .
C44 C45 1.370(8) .
C44 C49 1.379(8) .
C44 C43 1.458(7) .
O3 C1 1.276(8) .
O15 Zn7 1.951(2) 2_775
O15 Zn7 1.951(2) 3_575
O14 Zn8 1.948(2) 2_765
O14 Zn8 1.948(2) 3_675
O16 C35 1.239(8) .
O16 Zn5 1.959(5) 16_665
O20 C14 1.226(9) .
O20 Zn6 1.954(5) 10_676
O18 C35 1.262(9) .
O18 Zn8 1.929(5) 16_665
O22 C14 1.308(9) .
O22 Zn7 1.942(6) 10_676
O23 C21 1.348(13) .
C50 C51 1.484(8) .
C51 C52 1.349(8) .
C51 C56 1.363(8) .
C49 C48 1.407(8) .
C49 H49 0.9300 .
O21 C21 1.245(14) .
O21 Zn7 1.895(6) 2_775
C22 C23 1.476(9) .
S1 C61 1.637(9) .
S1 C58 1.704(8) .
N3 C47 1.406(6) .
N3 C47 1.406(6) 2_775
N3 C47 1.406(6) 3_575
N4 C54 1.426(6) 2_665
N4 C54 1.426(6) .
N4 C54 1.426(6) 3_565
C47 C48 1.352(8) .
C47 C46 1.372(8) .
C54 C53 1.333(8) .
C54 C55 1.353(8) .
C2 C3 1.381(9) .
C2 C7 1.404(9) .
C2 C1 1.476(9) .
N2 C29 1.428(9) .
N2 C36 1.436(9) .
N2 C26 1.477(9) .
C45 C46 1.391(7) .
C45 H45 0.9300 .
C53 C52 1.390(8) .
C53 H53 0.9300 .
C48 H48 0.9300 .
C52 H52 0.9300 .
N1 C5 1.402(8) .
N1 C8 1.410(10) .
N1 C15 1.419(9) .
C5 C6 1.342(9) .
C5 C4 1.430(10) .
C46 H46 0.9300 .
C56 C55 1.371(8) .
C56 H56 0.9300 .
C28 C27 1.364(9) .
C28 C23 1.385(9) .
C28 H28 0.9300 .
C55 H55 0.9300 .
C14 C11 1.445(10) .
C7 C6 1.388(9) .
C7 H7 0.9300 .
C23 C24 1.374(9) .
C18 C17 1.305(11) .
C18 C19 1.402(11) .
C18 C21 1.406(11) .
C15 C20 1.329(11) .
C15 C16 1.354(11) .
C27 C26 1.412(10) .
C27 H27 0.9300 .
C32 C31 1.343(10) .
C32 C33 1.360(10) .
C32 C35 1.425(10) .
C6 H6 0.9300 .
C11 C10 1.379(11) .
C11 C12 1.397(10) .
C12 C13 1.365(10) .
C12 H12 0.9300 .
C36 C37 1.387(11) .
C36 C41 1.398(12) .
C26 C25 1.395(11) .
C57 C58 1.501(10) .
C42 O19 1.282(13) .
C42 O17 1.288(12) .
C42 C39 1.470(12) .
C8 C9 1.369(12) .
C8 C13 1.415(12) .
C33 C34 1.342(10) .
C33 H33 0.9300 .
C4 C3 1.363(9) .
C4 H4 0.9300 .
C3 H3 0.9300 .
C20 C19 1.414(11) .
C20 H20 0.9300 .
C19 H19 0.9300 .
C37 C38 1.335(11) .
C37 H37 0.9300 .
C16 C17 1.381(11) .
C16 H16 0.9300 .
C40 C39 1.358(12) .
C40 C41 1.386(11) .
C40 H40 0.9300 .
C34 C29 1.323(10) .
C34 H34 0.9300 .
C41 H41 0.9300 .
C29 C30 1.413(11) .
C24 C25 1.346(9) .
C24 H24 0.9300 .
C31 C30 1.400(11) .
C31 H31 0.9300 .
C38 C39 1.358(12) .
C38 H38 0.9300 .
C9 C10 1.460(11) .
C9 H9 0.9300 .
C25 H25 0.9300 .
C30 H30 0.9300 .
C17 H17 0.9300 .
C62 O12 1.197(11) .
C62 O13' 1.278(11) .
C62 O13 1.551(15) .
C62 C61 1.575(12) 3_675
C13 H13 0.9300 .
C10 H10 0.9300 .
C60 C61 1.343(15) .
C60 C59 1.409(18) .
C60 H60 0.9300 .
C59 C58 1.343(15) .
C59 H59 0.9300 .
C59' C60' 1.56(2) .
C59' C58 1.606(19) .
C59' H59' 0.9300 .
C60' C61 1.630(19) .
C60' H60' 0.9300 .
C61 C62 1.575(11) 2_765
O19 Zn8 1.893(7) 3_675

loop_
_geom_torsion_atom_site_label_1
_geom_torsion_atom_site_label_2
_geom_torsion_atom_site_label_3
_geom_torsion_atom_site_label_4
_geom_torsion
_geom_torsion_site_symmetry_1
_geom_torsion_site_symmetry_4
O1 Zn1 Zn2 O11 -73.8(3) . .
O5 Zn1 Zn2 O11 8.3(3) . .
O6 Zn1 Zn2 O11 -149.8(3) . .
O9 Zn1 Zn2 O11 103.9(3) . .
O1 Zn1 Zn2 O8 -168.5(2) . .
O5 Zn1 Zn2 O8 -86.5(2) . .
O6 Zn1 Zn2 O8 115.5(2) . .
O9 Zn1 Zn2 O8 9.2(2) . .
O1 Zn1 Zn2 O2 94.7(2) . .
O5 Zn1 Zn2 O2 176.8(2) . .
O6 Zn1 Zn2 O2 18.7(2) . .
O9 Zn1 Zn2 O2 -87.6(2) . .
O5 Zn1 Zn2 O1 82.1(2) . .
O6 Zn1 Zn2 O1 -76.0(2) . .
O9 Zn1 Zn2 O1 177.7(2) . .
O1 Zn1 Zn2 Zn3 37.48(16) . .
O5 Zn1 Zn2 Zn3 119.54(15) . .
O6 Zn1 Zn2 Zn3 -38.53(16) . .
O9 Zn1 Zn2 Zn3 -144.84(14) . .
O11 Zn2 Zn3 O13 0.4(5) . .
O8 Zn2 Zn3 O13 -154.0(5) . .
O2 Zn2 Zn3 O13 105.9(5) . .
O1 Zn2 Zn3 O13 -86.1(5) . .
Zn1 Zn2 Zn3 O13 -121.3(5) . .
O11 Zn2 Zn3 O1 86.5(3) . .
O8 Zn2 Zn3 O1 -67.9(2) . .
O2 Zn2 Zn3 O1 -168.0(2) . .
Zn1 Zn2 Zn3 O1 -35.22(15) . .
O11 Zn2 Zn3 O3 -124.1(3) . .
O8 Zn2 Zn3 O3 81.5(3) . .
O2 Zn2 Zn3 O3 -18.6(2) . .
O1 Zn2 Zn3 O3 149.4(2) . .
Zn1 Zn2 Zn3 O3 114.18(18) . .
O11 Zn2 Zn3 O7 149.2(3) . .
O8 Zn2 Zn3 O7 -5.2(3) . .
O2 Zn2 Zn3 O7 -105.4(2) . .
O1 Zn2 Zn3 O7 62.7(2) . .
Zn1 Zn2 Zn3 O7 27.45(17) . .
O11 Zn2 Zn3 O13' 35.1(4) . .
O8 Zn2 Zn3 O13' -119.3(4) . .
O2 Zn2 Zn3 O13' 140.6(4) . .
O1 Zn2 Zn3 O13' -51.4(4) . .
Zn1 Zn2 Zn3 O13' -86.6(3) . .
O11 Zn2 Zn3 O2W -85.5(5) . .
O8 Zn2 Zn3 O2W 120.1(5) . .
O2 Zn2 Zn3 O2W 19.9(5) . .
O1 Zn2 Zn3 O2W -172.0(5) . .
Zn1 Zn2 Zn3 O2W 152.8(4) . .
O11 Zn2 Zn3 O1W -31.8(3) . .
O8 Zn2 Zn3 O1W 173.8(3) . .
O2 Zn2 Zn3 O1W 73.7(3) . .
O1 Zn2 Zn3 O1W -118.3(3) . .
Zn1 Zn2 Zn3 O1W -153.5(2) . .
O15 Zn6 Zn7 O21 -77.2(3) . 3_575
O20 Zn6 Zn7 O21 -143.7(4) 11_566 3_575
O20 Zn6 Zn7 O21 116.3(4) 10_676 3_575
O20 Zn6 Zn7 O21 15.2(4) 12_666 3_575
Zn7 Zn6 Zn7 O21 -112.6(3) 2_775 3_575
Zn7 Zn6 Zn7 O21 -41.7(3) 3_575 3_575
O15 Zn6 Zn7 O23 77.8(3) . .
O20 Zn6 Zn7 O23 11.3(3) 11_566 .
O20 Zn6 Zn7 O23 -88.7(3) 10_676 .
O20 Zn6 Zn7 O23 170.2(3) 12_666 .
Zn7 Zn6 Zn7 O23 42.4(3) 2_775 .
Zn7 Zn6 Zn7 O23 113.3(3) 3_575 .
O15 Zn6 Zn7 O22 171.7(2) . 10_676
O20 Zn6 Zn7 O22 105.1(3) 11_566 10_676
O20 Zn6 Zn7 O22 5.1(3) 10_676 10_676
O20 Zn6 Zn7 O22 -96.0(3) 12_666 10_676
Zn7 Zn6 Zn7 O22 136.2(2) 2_775 10_676
Zn7 Zn6 Zn7 O22 -152.9(2) 3_575 10_676
O20 Zn6 Zn7 O15 -66.6(2) 11_566 .
O20 Zn6 Zn7 O15 -166.57(16) 10_676 .
O20 Zn6 Zn7 O15 92.39(19) 12_666 .
Zn7 Zn6 Zn7 O15 -35.45(3) 2_775 .
Zn7 Zn6 Zn7 O15 35.45(3) 3_575 .
O5 Zn1 O1 Zn4 4.8(2) . .
O6 Zn1 O1 Zn4 -113.50(19) . .
O9 Zn1 O1 Zn4 118.10(19) . .
Zn2 Zn1 O1 Zn4 120.6(2) . .
O5 Zn1 O1 Zn2 -115.76(18) . .
O6 Zn1 O1 Zn2 125.94(18) . .
O9 Zn1 O1 Zn2 -2.5(2) . .
O5 Zn1 O1 Zn3 128.53(18) . .
O6 Zn1 O1 Zn3 10.2(2) . .
O9 Zn1 O1 Zn3 -118.17(19) . .
Zn2 Zn1 O1 Zn3 -115.7(2) . .
O12 Zn4 O1 Zn1 124.0(2) . .
O4 Zn4 O1 Zn1 -8.9(3) . .
O10 Zn4 O1 Zn1 -122.7(2) . .
O12 Zn4 O1 Zn2 -115.5(2) . .
O4 Zn4 O1 Zn2 111.6(2) . .
O10 Zn4 O1 Zn2 -2.2(2) . .
O12 Zn4 O1 Zn3 0.8(3) . .
O4 Zn4 O1 Zn3 -132.1(2) . .
O10 Zn4 O1 Zn3 114.1(2) . .
O11 Zn2 O1 Zn1 126.9(2) . .
O8 Zn2 O1 Zn1 11.7(2) . .
O2 Zn2 O1 Zn1 -105.3(2) . .
Zn3 Zn2 O1 Zn1 -118.6(2) . .
O11 Zn2 O1 Zn4 5.4(3) . .
O8 Zn2 O1 Zn4 -109.9(2) . .
O2 Zn2 O1 Zn4 133.10(19) . .
Zn3 Zn2 O1 Zn4 119.8(2) . .
Zn1 Zn2 O1 Zn4 -121.6(2) . .
O11 Zn2 O1 Zn3 -114.4(2) . .
O8 Zn2 O1 Zn3 130.28(19) . .
O2 Zn2 O1 Zn3 13.3(2) . .
Zn1 Zn2 O1 Zn3 118.6(2) . .
O13 Zn3 O1 Zn1 -130.2(4) . .
O3 Zn3 O1 Zn1 88.5(2) . .
O7 Zn3 O1 Zn1 -14.2(2) . .
O13' Zn3 O1 Zn1 -104.1(3) . .
O2W Zn3 O1 Zn1 165(2) . .
O1W Zn3 O1 Zn1 172.0(3) . .
Zn2 Zn3 O1 Zn1 117.9(2) . .
O13 Zn3 O1 Zn4 -6.6(4) . .
O3 Zn3 O1 Zn4 -147.9(2) . .
O7 Zn3 O1 Zn4 109.33(19) . .
O13' Zn3 O1 Zn4 19.4(3) . .
O2W Zn3 O1 Zn4 -72(3) . .
O1W Zn3 O1 Zn4 -64.4(3) . .
Zn2 Zn3 O1 Zn4 -118.5(2) . .
O13 Zn3 O1 Zn2 111.9(4) . .
O3 Zn3 O1 Zn2 -29.4(2) . .
O7 Zn3 O1 Zn2 -132.15(17) . .
O13' Zn3 O1 Zn2 137.9(3) . .
O2W Zn3 O1 Zn2 47(3) . .
O1W Zn3 O1 Zn2 54.1(2) . .
O13 Zn3 O7 C43 131.0(7) . .
O1 Zn3 O7 C43 12.6(6) . .
O3 Zn3 O7 C43 -93.0(6) . .
O13' Zn3 O7 C43 107.9(7) . .
O2W Zn3 O7 C43 -167.3(7) . .
O1W Zn3 O7 C43 163.1(11) . .
Zn2 Zn3 O7 C43 -20.9(7) . .
O11 Zn2 O8 C50 -138.8(7) . .
O2 Zn2 O8 C50 108.4(7) . .
O1 Zn2 O8 C50 -17.0(7) . .
Zn3 Zn2 O8 C50 19.5(8) . .
Zn1 Zn2 O8 C50 -10.0(6) . .
O1 Zn1 O5 C22 5.4(7) . .
O6 Zn1 O5 C22 130.2(6) . .
O9 Zn1 O5 C22 -114.9(6) . .
Zn2 Zn1 O5 C22 -32.9(7) . .
O1 Zn1 O9 C50 -12.9(7) . .
O5 Zn1 O9 C50 106.3(6) . .
O6 Zn1 O9 C50 -143.7(6) . .
Zn2 Zn1 O9 C50 -14.4(6) . .
O11 Zn2 O2 C1 143.7(6) . .
O8 Zn2 O2 C1 -106.6(6) . .
O1 Zn2 O2 C1 13.0(6) . .
Zn3 Zn2 O2 C1 21.2(6) . .
Zn1 Zn2 O2 C1 -27.2(6) . .
O1 Zn1 O6 C43 3.5(6) . .
O5 Zn1 O6 C43 -118.7(5) . .
O9 Zn1 O6 C43 133.0(5) . .
Zn2 Zn1 O6 C43 42.3(6) . .
O8 Zn2 O11 C57 113.6(7) . .
O2 Zn2 O11 C57 -136.8(7) . .
O1 Zn2 O11 C57 -4.5(7) . .
Zn3 Zn2 O11 C57 -46.1(7) . .
Zn1 Zn2 O11 C57 32.8(8) . .
O12 Zn4 O10 C57 119.5(8) . .
O1 Zn4 O10 C57 -4.7(8) . .
O4 Zn4 O10 C57 -121.9(8) . .
O12 Zn4 O4 C22 -126.9(7) . .
O1 Zn4 O4 C22 7.6(8) . .
O10 Zn4 O4 C22 125.1(7) . .
O13 Zn3 O3 C1 -86.4(9) . .
O1 Zn3 O3 C1 45.0(8) . .
O7 Zn3 O3 C1 151.9(8) . .
O13' Zn3 O3 C1 -99.7(11) . .
O2W Zn3 O3 C1 -127.6(8) . .
O1W Zn3 O3 C1 -40.5(8) . .
Zn2 Zn3 O3 C1 26.7(7) . .
Zn1 O6 C43 O7 -10.6(9) . .
Zn1 O6 C43 C44 173.2(4) . .
Zn3 O7 C43 O6 1.6(10) . .
Zn3 O7 C43 C44 178.0(4) . .
C45 C44 C43 O6 -3.3(9) . .
C49 C44 C43 O6 -179.9(7) . .
C45 C44 C43 O7 -179.8(6) . .
C49 C44 C43 O7 3.7(9) . .
O20 Zn6 O15 Zn7 14.42(17) 11_566 2_775
O20 Zn6 O15 Zn7 -105.58(17) 10_676 2_775
O20 Zn6 O15 Zn7 134.42(17) 12_666 2_775
O20 Zn6 O15 Zn7 134.42(17) 11_566 .
O20 Zn6 O15 Zn7 14.42(17) 10_676 .
O20 Zn6 O15 Zn7 -105.58(17) 12_666 .
O20 Zn6 O15 Zn7 -105.58(17) 11_566 3_575
O20 Zn6 O15 Zn7 134.42(17) 10_676 3_575
O20 Zn6 O15 Zn7 14.42(17) 12_666 3_575
Zn7 Zn6 O15 Zn7 120.00(6) . 3_575
O21 Zn7 O15 Zn6 121.3(3) 3_575 .
O23 Zn7 O15 Zn6 -119.2(2) . .
O22 Zn7 O15 Zn6 -8.5(2) 10_676 .
O21 Zn7 O15 Zn7 -119.1(3) 3_575 2_775
O23 Zn7 O15 Zn7 0.3(3) . 2_775
O22 Zn7 O15 Zn7 111.1(3) 10_676 2_775
Zn6 Zn7 O15 Zn7 119.6(2) . 2_775
O21 Zn7 O15 Zn7 1.7(4) 3_575 3_575
O23 Zn7 O15 Zn7 121.2(3) . 3_575
O22 Zn7 O15 Zn7 -128.0(3) 10_676 3_575
Zn6 Zn7 O15 Zn7 -119.6(2) . 3_575
O16 Zn5 O14 Zn8 -97.47(16) 18_655 2_765
O16 Zn5 O14 Zn8 142.52(16) 16_665 2_765
O16 Zn5 O14 Zn8 22.52(16) 17 2_765
O16 Zn5 O14 Zn8 22.53(16) 18_655 3_675
O16 Zn5 O14 Zn8 -97.48(16) 16_665 3_675
O16 Zn5 O14 Zn8 142.53(16) 17 3_675
O16 Zn5 O14 Zn8 142.53(16) 18_655 .
O16 Zn5 O14 Zn8 22.52(16) 16_665 .
O16 Zn5 O14 Zn8 -97.48(16) 17 .
O19 Zn8 O14 Zn5 126.7(3) 2_765 .
O18 Zn8 O14 Zn5 -12.3(2) 16_665 .
O17 Zn8 O14 Zn5 -123.0(2) . .
O19 Zn8 O14 Zn8 7.0(4) 2_765 2_765
O18 Zn8 O14 Zn8 -131.9(3) 16_665 2_765
O17 Zn8 O14 Zn8 117.3(3) . 2_765
O19 Zn8 O14 Zn8 -113.7(3) 2_765 3_675
O18 Zn8 O14 Zn8 107.4(3) 16_665 3_675
O17 Zn8 O14 Zn8 -3.3(3) . 3_675
O21 Zn7 O23 C21 120.1(9) 3_575 .
O22 Zn7 O23 C21 -117.3(9) 10_676 .
O15 Zn7 O23 C21 -2.0(10) . .
Zn6 Zn7 O23 C21 -38.8(10) . .
Zn1 O9 C50 O8 13.4(11) . .
Zn1 O9 C50 C51 -166.7(4) . .
Zn2 O8 C50 O9 3.3(12) . .
Zn2 O8 C50 C51 -176.6(5) . .
O9 C50 C51 C52 178.7(7) . .
O8 C50 C51 C52 -1.4(10) . .
O9 C50 C51 C56 0.8(11) . .
O8 C50 C51 C56 -179.3(7) . .
C45 C44 C49 C48 -0.1(10) . .
C43 C44 C49 C48 176.5(6) . .
Zn1 O5 C22 O4 -10.0(12) . .
Zn1 O5 C22 C23 170.9(5) . .
Zn4 O4 C22 O5 2.6(13) . .
Zn4 O4 C22 C23 -178.2(5) . .
C47 N3 C47 C48 30.7(13) 2_775 .
C47 N3 C47 C48 -129.1(7) 3_575 .
C47 N3 C47 C46 -150.5(7) 2_775 .
C47 N3 C47 C46 49.7(13) 3_575 .
C54 N4 C54 C53 134.4(8) 2_665 .
C54 N4 C54 C53 -31.4(15) 3_565 .
C54 N4 C54 C55 -44.0(15) 2_665 .
C54 N4 C54 C55 150.2(8) 3_565 .
C49 C44 C45 C46 -2.1(10) . .
C43 C44 C45 C46 -178.8(7) . .
C55 C54 C53 C52 -0.4(11) . .
N4 C54 C53 C52 -178.8(8) . .
C46 C47 C48 C49 -2.6(11) . .
N3 C47 C48 C49 176.2(7) . .
C44 C49 C48 C47 2.5(11) . .
C56 C51 C52 C53 -1.4(11) . .
C50 C51 C52 C53 -179.3(7) . .
C54 C53 C52 C51 0.9(12) . .
C8 N1 C5 C6 -27.5(14) . .
C15 N1 C5 C6 158.7(10) . .
C8 N1 C5 C4 154.4(10) . .
C15 N1 C5 C4 -19.4(14) . .
C48 C47 C46 C45 0.4(10) . .
N3 C47 C46 C45 -178.5(7) . .
C44 C45 C46 C47 2.1(11) . .
C52 C51 C56 C55 1.5(11) . .
C50 C51 C56 C55 179.4(7) . .
C53 C54 C55 C56 0.6(12) . .
N4 C54 C55 C56 179.0(8) . .
C51 C56 C55 C54 -1.2(12) . .
Zn6 O20 C14 O22 5.0(14) 10_676 .
Zn6 O20 C14 C11 -174.5(5) 10_676 .
Zn7 O22 C14 O20 -14.7(15) 10_676 .
Zn7 O22 C14 C11 164.9(6) 10_676 .
C3 C2 C7 C6 -3.9(13) . .
C1 C2 C7 C6 -179.3(8) . .
C27 C28 C23 C24 2.9(13) . .
C27 C28 C23 C22 -177.9(8) . .
O5 C22 C23 C24 179.7(8) . .
O4 C22 C23 C24 0.4(12) . .
O5 C22 C23 C28 0.5(12) . .
O4 C22 C23 C28 -178.8(8) . .
C5 N1 C15 C20 127.5(10) . .
C8 N1 C15 C20 -46.5(14) . .
C5 N1 C15 C16 -53.8(14) . .
C8 N1 C15 C16 132.2(11) . .
Zn2 O2 C1 O3 -11.5(11) . .
Zn2 O2 C1 C2 169.3(5) . .
Zn3 O3 C1 O2 -21.4(13) . .
Zn3 O3 C1 C2 157.7(5) . .
C3 C2 C1 O2 -166.9(8) . .
C7 C2 C1 O2 8.2(11) . .
C3 C2 C1 O3 13.9(12) . .
C7 C2 C1 O3 -171.0(7) . .
C23 C28 C27 C26 -3.4(13) . .
N1 C5 C6 C7 176.6(8) . .
C4 C5 C6 C7 -5.2(14) . .
C2 C7 C6 C5 5.4(14) . .
O20 C14 C11 C10 -177.1(9) . .
O22 C14 C11 C10 3.4(13) . .
O20 C14 C11 C12 -1.7(13) . .
O22 C14 C11 C12 178.7(8) . .
C10 C11 C12 C13 -8.8(14) . .
C14 C11 C12 C13 175.9(8) . .
C29 N2 C36 C37 132.7(11) . .
C26 N2 C36 C37 -56.3(13) . .
C29 N2 C36 C41 -48.4(13) . .
C26 N2 C36 C41 122.6(10) . .
C28 C27 C26 C25 -1.2(14) . .
C28 C27 C26 N2 178.5(8) . .
C29 N2 C26 C25 146.2(10) . .
C36 N2 C26 C25 -24.6(14) . .
C29 N2 C26 C27 -33.5(14) . .
C36 N2 C26 C27 155.7(9) . .
Zn5 O16 C35 O18 11.5(13) 16_665 .
Zn5 O16 C35 C32 -174.1(5) 16_665 .
Zn8 O18 C35 O16 -31.3(14) 16_665 .
Zn8 O18 C35 C32 154.5(7) 16_665 .
C31 C32 C35 O16 179.7(9) . .
C33 C32 C35 O16 3.5(14) . .
C31 C32 C35 O18 -5.9(14) . .
C33 C32 C35 O18 177.8(9) . .
Zn4 O10 C57 O11 7.9(14) . .
Zn4 O10 C57 C58 -176.8(5) . .
Zn2 O11 C57 O10 -2.7(14) . .
Zn2 O11 C57 C58 -178.1(5) . .
C5 N1 C8 C9 134.9(10) . .
C15 N1 C8 C9 -50.9(13) . .
C5 N1 C8 C13 -48.9(14) . .
C15 N1 C8 C13 125.3(10) . .
C31 C32 C33 C34 -2.5(14) . .
C35 C32 C33 C34 173.8(9) . .
C6 C5 C4 C3 3.9(15) . .
N1 C5 C4 C3 -177.9(9) . .
C5 C4 C3 C2 -2.6(16) . .
C7 C2 C3 C4 2.6(14) . .
C1 C2 C3 C4 177.8(9) . .
C16 C15 C20 C19 -2.0(16) . .
N1 C15 C20 C19 176.7(9) . .
C17 C18 C19 C20 2.1(15) . .
C21 C18 C19 C20 -176.4(10) . .
C15 C20 C19 C18 0.1(16) . .
C41 C36 C37 C38 6.0(17) . .
N2 C36 C37 C38 -175.1(10) . .
C20 C15 C16 C17 1.7(17) . .
N1 C15 C16 C17 -177.0(9) . .
C32 C33 C34 C29 1.5(15) . .
C39 C40 C41 C36 2.1(16) . .
C37 C36 C41 C40 -4.6(15) . .
N2 C36 C41 C40 176.5(8) . .
C33 C34 C29 C30 -0.3(15) . .
C33 C34 C29 N2 -177.8(8) . .
C36 N2 C29 C34 131.3(10) . .
C26 N2 C29 C34 -39.2(15) . .
C36 N2 C29 C30 -46.3(13) . .
C26 N2 C29 C30 143.2(9) . .
Zn7 O21 C21 O23 3.3(19) 2_775 .
Zn7 O21 C21 C18 -173.8(7) 2_775 .
Zn7 O23 C21 O21 0.4(17) . .
Zn7 O23 C21 C18 177.7(6) . .
C17 C18 C21 O21 -10.8(18) . .
C19 C18 C21 O21 167.5(11) . .
C17 C18 C21 O23 171.9(10) . .
C19 C18 C21 O23 -9.7(15) . .
C28 C23 C24 C25 2.4(15) . .
C22 C23 C24 C25 -176.7(9) . .
C33 C32 C31 C30 2.5(15) . .
C35 C32 C31 C30 -174.0(9) . .
C36 C37 C38 C39 -4.9(19) . .
N1 C8 C9 C10 177.8(9) . .
C13 C8 C9 C10 1.4(15) . .
C23 C24 C25 C26 -6.9(17) . .
C27 C26 C25 C24 6.2(16) . .
N2 C26 C25 C24 -173.5(9) . .
C32 C31 C30 C29 -1.4(15) . .
C34 C29 C30 C31 0.3(15) . .
N2 C29 C30 C31 178.0(8) . .
C19 C18 C17 C16 -2.5(18) . .
C21 C18 C17 C16 175.9(11) . .
C15 C16 C17 C18 0.7(19) . .
C11 C12 C13 C8 4.6(15) . .
C9 C8 C13 C12 -1.0(15) . .
N1 C8 C13 C12 -177.2(8) . .
C12 C11 C10 C9 9.1(15) . .
C14 C11 C10 C9 -175.6(8) . .
C8 C9 C10 C11 -5.5(16) . .
O12 C62 O13 Zn3 -16(2) . .
O13' C62 O13 Zn3 67.2(11) . .
C61 C62 O13 Zn3 175.1(7) 3_675 .
O1 Zn3 O13 C62 12.9(11) . .
O3 Zn3 O13 C62 141.1(8) . .
O7 Zn3 O13 C62 -101.0(9) . .
O13' Zn3 O13 C62 -49.0(10) . .
O2W Zn3 O13 C62 -174.5(11) . .
O1W Zn3 O13 C62 86.7(10) . .
Zn2 Zn3 O13 C62 52.9(11) . .
C61 C60 C59 C58 3(2) . .
O12 C62 O13' Zn3 84.2(15) . .
O13 C62 O13' Zn3 -49.0(9) . .
C61 C62 O13' Zn3 -135.7(8) 3_675 .
O13 Zn3 O13' C62 61.4(11) . .
O1 Zn3 O13' C62 -63.0(10) . .
O3 Zn3 O13' C62 82.4(12) . .
O7 Zn3 O13' C62 -167.3(10) . .
O2W Zn3 O13' C62 109.6(10) . .
O1W Zn3 O13' C62 23.2(9) . .
Zn2 Zn3 O13' C62 -34.9(11) . .
C58 C59' C60' C61 -6.6(16) . .
C60 C59 C58 C57 175.2(11) . .
C60 C59 C58 C59' -99(2) . .
C60 C59 C58 S1 7.2(16) . .
O10 C57 C58 C59 -158.2(12) . .
O11 C57 C58 C59 17.8(16) . .
O10 C57 C58 C59' 164.5(10) . .
O11 C57 C58 C59' -19.6(13) . .
O10 C57 C58 S1 8.8(11) . .
O11 C57 C58 S1 -175.3(6) . .
C60' C59' C58 C59 77(2) . .
C60' C59' C58 C57 -168.2(10) . .
C60' C59' C58 S1 -11.3(15) . .
C61 S1 C58 C59 -12.3(10) . .
C61 S1 C58 C57 179.0(8) . .
C61 S1 C58 C59' 22.8(10) . .
C59 C60 C61 C62 172.8(12) . 2_765
C59 C60 C61 C60' 90.5(19) . .
C59 C60 C61 S1 -12.2(17) . .
C59' C60' C61 C60 -69.0(17) . .
C59' C60' C61 C62 171.2(11) . 2_765
C59' C60' C61 S1 23.5(15) . .
C58 S1 C61 C60 13.6(10) . .
C58 S1 C61 C62 -171.1(9) . 2_765
C58 S1 C61 C60' -26.3(10) . .
O19 C42 O17 Zn8 2.0(18) . .
C39 C42 O17 Zn8 -177.9(6) . .
O19 Zn8 O17 C42 116.5(10) 2_765 .
O18 Zn8 O17 C42 -113.7(10) 16_665 .
O14 Zn8 O17 C42 -1.9(10) . .
O17 C42 O19 Zn8 4(2) . 3_675
C39 C42 O19 Zn8 -175.9(7) . 3_675
C37 C38 C39 C40 2.3(18) . .
C37 C38 C39 C42 179.6(11) . .
C41 C40 C39 C38 -0.9(17) . .
C41 C40 C39 C42 -178.0(10) . .
O19 C42 C39 C38 -11.4(16) . .
O17 C42 C39 C38 168.5(10) . .
O19 C42 C39 C40 165.7(11) . .
O17 C42 C39 C40 -14.4(15) . .
O13' C62 O12 Zn4 -44.0(16) . .
O13 C62 O12 Zn4 8(2) . .
C61 C62 O12 Zn4 176.1(6) 3_675 .
O1 Zn4 O12 C62 0.2(9) . .
O4 Zn4 O12 C62 130.9(9) . .
O10 Zn4 O12 C62 -118.6(9) . .

loop_
_platon_squeeze_void_nr
_platon_squeeze_void_average_x
_platon_squeeze_void_average_y
_platon_squeeze_void_average_z
_platon_squeeze_void_volume
_platon_squeeze_void_count_electrons
_platon_squeeze_void_content
1 -0.026 -0.010 0.000 70679 5747 ' '
